data_4506090
loop_
_publ_author_name
'Zhu, Yan'
'Luo, Feng'
'Song, Yu-mei'
'Feng, Xue-feng'
'Luo, Ming-biao'
'Liao, Zhen-wei'
'Sun, Gong-ming'
'Tian, Xiao-zhao'
'Yuan, Zi-Jun'

_publ_section_title
;
 The First One-Pot Synthesis of Multinuclear 3d-4f Metal--Organic
 Compounds Involving a Polytopic N,O-Donor Ligand Formed in Situ
;
_journal_issue 5
_journal_name_full 'Crystal Growth &amp; Design'
_journal_page_first 2158
_journal_paper_doi 10.1021/cg3002509
_journal_volume 12
_journal_year 2012
_chemical_formula_sum 'C120 H86 Co4 Dy2 N12 O14'
_chemical_formula_weight 2480.73
_chemical_name_systematic
; 
 ? 
;
_space_group_IT_number 176
_symmetry_cell_setting hexagonal
_symmetry_space_group_name_Hall '-P 6c'
_symmetry_space_group_name_H-M 'P 63/m'
_atom_sites_solution_hydrogens geom
_atom_sites_solution_primary direct
_atom_sites_solution_secondary difmap
_audit_creation_method SHELXL-97
_cell_angle_alpha 90.00
_cell_angle_beta 90.00
_cell_angle_gamma 120.00
_cell_formula_units_Z 1
_cell_length_a 13.3921(2)
_cell_length_b 13.3921(2)
_cell_length_c 18.3790(5)
_cell_measurement_reflns_used 5102
_cell_measurement_temperature 296(2)
_cell_measurement_theta_max 27.17
_cell_measurement_theta_min 2.83
_cell_volume 2854.63(10)
_computing_cell_refinement 'Bruker SMART'
_computing_data_collection 'Bruker SMART'
_computing_data_reduction 'Bruker SAINT'
_computing_molecular_graphics 'Bruker SHELXTL'
_computing_publication_material 'Bruker SHELXTL'
_computing_structure_refinement 'SHELXL-97 (Sheldrick, 1997)'
_computing_structure_solution 'SHELXS-97 (Sheldrick, 1990)'
_diffrn_ambient_temperature 296(2)
_diffrn_measured_fraction_theta_full 0.999
_diffrn_measured_fraction_theta_max 0.999
_diffrn_measurement_device_type 'CCD area detector'
_diffrn_measurement_method 'phi and omega scans'
_diffrn_radiation_monochromator graphite
_diffrn_radiation_source 'fine-focus sealed tube'
_diffrn_radiation_type MoK\a
_diffrn_radiation_wavelength 0.71073
_diffrn_reflns_av_R_equivalents 0.0345
_diffrn_reflns_av_sigmaI/netI 0.0199
_diffrn_reflns_limit_h_max 15
_diffrn_reflns_limit_h_min -15
_diffrn_reflns_limit_k_max 9
_diffrn_reflns_limit_k_min -14
_diffrn_reflns_limit_l_max 21
_diffrn_reflns_limit_l_min -20
_diffrn_reflns_number 14294
_diffrn_reflns_theta_full 24.99
_diffrn_reflns_theta_max 24.99
_diffrn_reflns_theta_min 1.76
_exptl_absorpt_coefficient_mu 1.925
_exptl_absorpt_correction_T_max 0.6446
_exptl_absorpt_correction_T_min 0.5958
_exptl_absorpt_correction_type multi-scan
_exptl_crystal_colour red
_exptl_crystal_density_diffrn 1.443
_exptl_crystal_density_method 'not measured'
_exptl_crystal_description block
_exptl_crystal_F_000 1242
_exptl_crystal_size_max 0.30
_exptl_crystal_size_mid 0.30
_exptl_crystal_size_min 0.25
_platon_squeeze_details
;
;
_refine_diff_density_max 0.966
_refine_diff_density_min -1.634
_refine_diff_density_rms 0.068
_refine_ls_extinction_method none
_refine_ls_goodness_of_fit_ref 1.105
_refine_ls_hydrogen_treatment refU
_refine_ls_matrix_type full
_refine_ls_number_parameters 127
_refine_ls_number_reflns 1734
_refine_ls_number_restraints 1
_refine_ls_restrained_S_all 1.105
_refine_ls_R_factor_all 0.0457
_refine_ls_R_factor_gt 0.0398
_refine_ls_shift/su_max 0.000
_refine_ls_shift/su_mean 0.000
_refine_ls_structure_factor_coef Fsqd
_refine_ls_weighting_details 'calc w=1/[\s^2^(Fo^2^)+(0.0467P)^2^+3.8749P] where P=(Fo^2^+2Fc^2^)/3'
_refine_ls_weighting_scheme calc
_refine_ls_wR_factor_gt 0.1048
_refine_ls_wR_factor_ref 0.1090
_reflns_number_gt 1497
_reflns_number_total 1734
_reflns_threshold_expression >2sigma(I)
_cod_data_source_file cg3002509_si_002.cif
_cod_data_source_block 2
_cod_depositor_comments
;
The following automatic conversions were performed:

'_symmetry_cell_setting' value 'Hexagonal' changed to 'hexagonal'
according to /home/saulius/struct/CIF-dictionaries/cif_core.dic
dictionary named 'cif_core.dic' version 2.4.1 from
2010-06-29.

'_refine_ls_hydrogen_treatment' value 'refu' changed to
'refU' according to
/home/saulius/struct/CIF-dictionaries/cif_core.dic dictionary named
'cif_core.dic' version 2.4.1 from 2010-06-29.

Automatic conversion script
Id: cif_fix_values 1715 2011-07-08 13:25:40Z adriana 
;
_cod_original_sg_symbol_H-M P6(3)/m
_cod_database_code 4506090

loop_
_symmetry_equiv_pos_as_xyz
'x, y, z'
'-y, x-y, z'
'-x+y, -x, z'
'-x, -y, z+1/2'
'y, -x+y, z+1/2'
'x-y, x, z+1/2'
'-x, -y, -z'
'y, -x+y, -z'
'x-y, x, -z'
'x, y, -z-1/2'
'-y, x-y, -z-1/2'
'-x+y, -x, -z-1/2'

loop_
_atom_site_label
_atom_site_type_symbol
_atom_site_fract_x
_atom_site_fract_y
_atom_site_fract_z
_atom_site_U_iso_or_equiv
_atom_site_adp_type
_atom_site_occupancy
_atom_site_symmetry_multiplicity
_atom_site_calc_flag
_atom_site_refinement_flags
C1 C 0.8382(4) 0.1692(4) 0.1808(2) 0.0558(11) Uani 1 1 d .
C2 C 0.7990(3) 0.2311(3) 0.1408(2) 0.0481(9) Uani 1 1 d .
C3 C 0.8521(3) 0.2801(4) 0.0728(2) 0.0540(10) Uani 1 1 d .
C4 C 0.9467(4) 0.2705(4) 0.0468(3) 0.0675(13) Uani 1 1 d .
C5 C 0.7769(6) 0.1067(6) 0.2500 0.0594(15) Uani 1 2 d S
C6 C 0.9330(5) 0.1616(6) 0.1535(3) 0.0802(16) Uani 1 1 d .
H6 H 0.9604 0.1217 0.1806 0.096 Uiso 1 1 calc R
C7 C 0.7488(8) -0.0191(6) 0.2500 0.087(2) Uani 1 2 d S
H7A H 0.8173 -0.0223 0.2608 0.131 Uiso 0.50 1 calc PR
H7B H 0.7202 -0.0525 0.2030 0.131 Uiso 0.50 1 calc PR
H7C H 0.6912 -0.0615 0.2862 0.131 Uiso 0.50 1 calc PR
C8 C 0.9862(5) 0.2103(6) 0.0893(3) 0.0880(18) Uani 1 1 d .
H8 H 1.0486 0.2035 0.0737 0.106 Uiso 1 1 calc R
C9 C 0.8514(5) 0.3775(4) -0.0307(3) 0.0779(15) Uani 1 1 d .
H9 H 0.8203 0.4140 -0.0579 0.093 Uiso 1 1 calc R
C10 C 0.9459(5) 0.3710(5) -0.0593(3) 0.0877(17) Uani 1 1 d .
H10 H 0.9773 0.4041 -0.1041 0.105 Uiso 1 1 calc R
C11 C 0.9898(5) 0.3166(5) -0.0212(3) 0.0851(16) Uani 1 1 d .
H11 H 1.0501 0.3097 -0.0408 0.102 Uiso 1 1 calc R
Co1 Co 0.6667 0.3333 0.08551(5) 0.0476(3) Uani 1 3 d S
Dy1 Dy 0.6667 0.3333 0.2500 0.0602(2) Uani 1 6 d S
N1 N 0.8058(3) 0.3338(3) 0.03312(18) 0.0592(9) Uani 1 1 d .
O1 O 0.7102(2) 0.2418(2) 0.16152(12) 0.0462(6) Uani 1 1 d .
O2 O 0.5917(8) 0.4851(8) 0.2500 0.037(2) Uani 0.33 2 d SPD
H1 H 0.5545 0.5214 0.2500 0.044 Uiso 0.33 2 d SPRD
H5 H 0.696(5) 0.100(5) 0.2500 0.047(15) Uiso 1 2 d S

loop_
_atom_site_aniso_label
_atom_site_aniso_U_11
_atom_site_aniso_U_22
_atom_site_aniso_U_33
_atom_site_aniso_U_23
_atom_site_aniso_U_13
_atom_site_aniso_U_12
C1 0.054(2) 0.072(3) 0.050(2) -0.008(2) -0.0017(18) 0.037(2)
C2 0.043(2) 0.054(2) 0.041(2) -0.0087(17) -0.0024(16) 0.0194(18)
C3 0.048(2) 0.061(3) 0.043(2) -0.0088(19) 0.0014(17) 0.019(2)
C4 0.050(2) 0.082(3) 0.056(3) -0.009(2) 0.010(2) 0.022(2)
C5 0.071(4) 0.074(4) 0.050(3) 0.000 0.000 0.049(4)
C6 0.077(3) 0.124(5) 0.066(3) -0.005(3) 0.001(3) 0.070(4)
C7 0.114(6) 0.074(5) 0.089(5) 0.000 0.000 0.059(5)
C8 0.067(3) 0.137(5) 0.073(3) -0.008(3) 0.010(3) 0.061(4)
C9 0.100(4) 0.081(3) 0.049(3) 0.009(2) 0.019(3) 0.042(3)
C10 0.093(4) 0.089(4) 0.061(3) 0.007(3) 0.039(3) 0.031(3)
C11 0.065(3) 0.102(4) 0.072(3) -0.004(3) 0.025(3) 0.030(3)
Co1 0.0576(4) 0.0576(4) 0.0277(4) 0.000 0.000 0.02880(19)
Dy1 0.0770(3) 0.0770(3) 0.0267(3) 0.000 0.000 0.03850(15)
N1 0.067(2) 0.064(2) 0.0371(17) 0.0003(15) 0.0131(16) 0.0253(19)
O1 0.0471(15) 0.0585(16) 0.0378(14) 0.0022(11) 0.0047(11) 0.0299(13)
O2 0.044(6) 0.038(5) 0.044(5) 0.000 0.000 0.032(5)

loop_
_atom_type_symbol
_atom_type_description
_atom_type_scat_dispersion_real
_atom_type_scat_dispersion_imag
_atom_type_scat_source
C C 0.0033 0.0016 'International Tables Vol C Tables 4.2.6.8 and 6.1.1.4'
H H 0.0000 0.0000 'International Tables Vol C Tables 4.2.6.8 and 6.1.1.4'
N N 0.0061 0.0033 'International Tables Vol C Tables 4.2.6.8 and 6.1.1.4'
O O 0.0106 0.0060 'International Tables Vol C Tables 4.2.6.8 and 6.1.1.4'
Co Co 0.3494 0.9721 'International Tables Vol C Tables 4.2.6.8 and 6.1.1.4'
Dy Dy -0.1892 4.4098 'International Tables Vol C Tables 4.2.6.8 and 6.1.1.4'

loop_
_geom_angle_atom_site_label_1
_geom_angle_atom_site_label_2
_geom_angle_atom_site_label_3
_geom_angle
_geom_angle_site_symmetry_1
_geom_angle_site_symmetry_3
C2 C1 C6 118.3(4) . .
C2 C1 C5 120.6(4) . .
C6 C1 C5 121.0(5) . .
O1 C2 C1 122.7(4) . .
O1 C2 C3 118.1(4) . .
C1 C2 C3 119.2(4) . .
N1 C3 C4 121.9(4) . .
N1 C3 C2 117.1(4) . .
C4 C3 C2 121.0(4) . .
C11 C4 C8 124.5(5) . .
C11 C4 C3 117.0(5) . .
C8 C4 C3 118.4(4) . .
C1 C5 C1 113.8(6) 10_556 .
C1 C5 C7 112.0(3) 10_556 .
C1 C5 C7 112.0(3) . .
C1 C5 H5 107.3(15) 10_556 .
C1 C5 H5 107.3(15) . .
C7 C5 H5 104(3) . .
C8 C6 C1 123.1(5) . .
C8 C6 H6 118.5 . .
C1 C6 H6 118.5 . .
C5 C7 H7A 109.5 . .
C5 C7 H7B 109.5 . .
H7A C7 H7B 109.5 . .
C5 C7 H7C 109.5 . .
H7A C7 H7C 109.5 . .
H7B C7 H7C 109.5 . .
C6 C8 C4 120.0(5) . .
C6 C8 H8 120.0 . .
C4 C8 H8 120.0 . .
N1 C9 C10 122.3(5) . .
N1 C9 H9 118.8 . .
C10 C9 H9 118.8 . .
C11 C10 C9 119.3(5) . .
C11 C10 H10 120.4 . .
C9 C10 H10 120.4 . .
C10 C11 C4 121.1(5) . .
C10 C11 H11 119.5 . .
C4 C11 H11 119.5 . .
N1 Co1 N1 100.54(13) . 3_665
N1 Co1 N1 100.54(13) . 2_655
N1 Co1 N1 100.54(13) 3_665 2_655
N1 Co1 O1 78.68(12) . .
N1 Co1 O1 99.55(12) 3_665 .
N1 Co1 O1 159.68(13) 2_655 .
N1 Co1 O1 99.55(12) . 2_655
N1 Co1 O1 159.68(13) 3_665 2_655
N1 Co1 O1 78.68(12) 2_655 2_655
O1 Co1 O1 81.42(10) . 2_655
N1 Co1 O1 159.68(13) . 3_665
N1 Co1 O1 78.68(12) 3_665 3_665
N1 Co1 O1 99.55(12) 2_655 3_665
O1 Co1 O1 81.42(10) . 3_665
O1 Co1 O1 81.42(10) 2_655 3_665
N1 Co1 Dy1 117.37(10) . .
N1 Co1 Dy1 117.37(10) 3_665 .
N1 Co1 Dy1 117.37(10) 2_655 .
O1 Co1 Dy1 48.86(7) . .
O1 Co1 Dy1 48.86(7) 2_655 .
O1 Co1 Dy1 48.86(7) 3_665 .
O1 Dy1 O1 90.95(12) . 10_556
O1 Dy1 O1 138.95(5) . 11_656
O1 Dy1 O1 74.79(10) 10_556 11_656
O1 Dy1 O1 74.79(10) . 2_655
O1 Dy1 O1 138.95(5) 10_556 2_655
O1 Dy1 O1 90.95(13) 11_656 2_655
O1 Dy1 O1 74.79(10) . 3_665
O1 Dy1 O1 138.95(5) 10_556 3_665
O1 Dy1 O1 138.95(5) 11_656 3_665
O1 Dy1 O1 74.79(10) 2_655 3_665
O1 Dy1 O1 138.95(5) . 12_666
O1 Dy1 O1 74.79(10) 10_556 12_666
O1 Dy1 O1 74.79(10) 11_656 12_666
O1 Dy1 O1 138.95(5) 2_655 12_666
O1 Dy1 O1 90.95(13) 3_665 12_666
O1 Dy1 O2 69.83(15) . 3_665
O1 Dy1 O2 69.83(15) 10_556 3_665
O1 Dy1 O2 69.13(15) 11_656 3_665
O1 Dy1 O2 69.13(15) 2_655 3_665
O1 Dy1 O2 134.52(6) 3_665 3_665
O1 Dy1 O2 134.52(6) 12_666 3_665
O1 Dy1 O2 69.13(15) . 2_655
O1 Dy1 O2 69.13(15) 10_556 2_655
O1 Dy1 O2 134.52(6) 11_656 2_655
O1 Dy1 O2 134.52(6) 2_655 2_655
O1 Dy1 O2 69.83(15) 3_665 2_655
O1 Dy1 O2 69.83(15) 12_666 2_655
O2 Dy1 O2 120.0 3_665 2_655
O1 Dy1 O2 134.52(6) . .
O1 Dy1 O2 134.52(6) 10_556 .
O1 Dy1 O2 69.83(15) 11_656 .
O1 Dy1 O2 69.83(15) 2_655 .
O1 Dy1 O2 69.13(15) 3_665 .
O1 Dy1 O2 69.13(15) 12_666 .
O2 Dy1 O2 120.000(2) 3_665 .
O2 Dy1 O2 120.000(2) 2_655 .
O1 Dy1 Co1 44.52(6) . .
O1 Dy1 Co1 135.48(6) 10_556 .
O1 Dy1 Co1 135.48(6) 11_656 .
O1 Dy1 Co1 44.52(6) 2_655 .
O1 Dy1 Co1 44.52(6) 3_665 .
O1 Dy1 Co1 135.48(6) 12_666 .
O2 Dy1 Co1 90.0 3_665 .
O2 Dy1 Co1 90.0 2_655 .
O2 Dy1 Co1 90.0 . .
O1 Dy1 Co1 135.48(6) . 10_556
O1 Dy1 Co1 44.52(6) 10_556 10_556
O1 Dy1 Co1 44.52(6) 11_656 10_556
O1 Dy1 Co1 135.48(6) 2_655 10_556
O1 Dy1 Co1 135.48(6) 3_665 10_556
O1 Dy1 Co1 44.52(6) 12_666 10_556
O2 Dy1 Co1 90.0 3_665 10_556
O2 Dy1 Co1 90.0 2_655 10_556
O2 Dy1 Co1 90.0 . 10_556
Co1 Dy1 Co1 180.0 . 10_556
C9 N1 C3 118.4(4) . .
C9 N1 Co1 128.7(4) . .
C3 N1 Co1 112.9(2) . .
C2 O1 Co1 113.2(2) . .
C2 O1 Dy1 138.5(2) . .
Co1 O1 Dy1 86.61(10) . .
Dy1 O2 H1 168.5 . .

loop_
_geom_bond_atom_site_label_1
_geom_bond_atom_site_label_2
_geom_bond_distance
_geom_bond_site_symmetry_2
C1 C2 1.393(6) .
C1 C6 1.415(6) .
C1 C5 1.518(6) .
C2 O1 1.323(5) .
C2 C3 1.426(6) .
C3 N1 1.370(6) .
C3 C4 1.419(6) .
C4 C11 1.387(7) .
C4 C8 1.402(8) .
C5 C1 1.518(6) 10_556
C5 C7 1.532(9) .
C5 H5 1.04(6) .
C6 C8 1.364(8) .
C6 H6 0.9300 .
C7 H7A 0.9600 .
C7 H7B 0.9600 .
C7 H7C 0.9600 .
C8 H8 0.9300 .
C9 N1 1.317(5) .
C9 C10 1.413(8) .
C9 H9 0.9300 .
C10 C11 1.339(8) .
C10 H10 0.9300 .
C11 H11 0.9300 .
Co1 N1 2.094(4) .
Co1 N1 2.094(4) 3_665
Co1 N1 2.094(4) 2_655
Co1 O1 2.124(3) .
Co1 O1 2.124(3) 2_655
Co1 O1 2.124(3) 3_665
Co1 Dy1 3.0231(8) .
Dy1 O1 2.281(2) .
Dy1 O1 2.281(2) 10_556
Dy1 O1 2.281(2) 11_656
Dy1 O1 2.281(2) 2_655
Dy1 O1 2.281(2) 3_665
Dy1 O1 2.281(2) 12_666
Dy1 O2 2.680(9) 3_665
Dy1 O2 2.680(9) 2_655
Dy1 O2 2.680(9) .
Dy1 Co1 3.0231(8) 10_556
O2 H1 0.8519 .

loop_
_geom_torsion_atom_site_label_1
_geom_torsion_atom_site_label_2
_geom_torsion_atom_site_label_3
_geom_torsion_atom_site_label_4
_geom_torsion
_geom_torsion_site_symmetry_1
_geom_torsion_site_symmetry_4
C6 C1 C2 O1 179.2(4) . .
C5 C1 C2 O1 2.0(6) . .
C6 C1 C2 C3 2.7(6) . .
C5 C1 C2 C3 -174.5(4) . .
O1 C2 C3 N1 -0.8(5) . .
C1 C2 C3 N1 175.8(4) . .
O1 C2 C3 C4 -179.2(4) . .
C1 C2 C3 C4 -2.5(6) . .
N1 C3 C4 C11 -0.9(7) . .
C2 C3 C4 C11 177.4(4) . .
N1 C3 C4 C8 -177.5(5) . .
C2 C3 C4 C8 0.8(7) . .
C2 C1 C5 C1 -102.4(5) . 10_556
C6 C1 C5 C1 80.5(7) . 10_556
C2 C1 C5 C7 129.4(5) . .
C6 C1 C5 C7 -47.7(7) . .
C2 C1 C6 C8 -1.3(8) . .
C5 C1 C6 C8 175.8(5) . .
C1 C6 C8 C4 -0.4(9) . .
C11 C4 C8 C6 -175.7(6) . .
C3 C4 C8 C6 0.7(8) . .
N1 C9 C10 C11 1.3(9) . .
C9 C10 C11 C4 -2.4(9) . .
C8 C4 C11 C10 178.5(6) . .
C3 C4 C11 C10 2.2(8) . .
N1 Co1 Dy1 O1 -41.78(14) . .
N1 Co1 Dy1 O1 78.22(14) 3_665 .
N1 Co1 Dy1 O1 -161.78(14) 2_655 .
O1 Co1 Dy1 O1 -120.0 2_655 .
O1 Co1 Dy1 O1 120.0 3_665 .
N1 Co1 Dy1 O1 -41.78(14) . 10_556
N1 Co1 Dy1 O1 78.22(14) 3_665 10_556
N1 Co1 Dy1 O1 -161.78(14) 2_655 10_556
O1 Co1 Dy1 O1 0.0 . 10_556
O1 Co1 Dy1 O1 -120.0 2_655 10_556
O1 Co1 Dy1 O1 120.0 3_665 10_556
N1 Co1 Dy1 O1 78.22(14) . 11_656
N1 Co1 Dy1 O1 -161.78(14) 3_665 11_656
N1 Co1 Dy1 O1 -41.78(14) 2_655 11_656
O1 Co1 Dy1 O1 120.0 . 11_656
O1 Co1 Dy1 O1 0.0 2_655 11_656
O1 Co1 Dy1 O1 -120.0 3_665 11_656
N1 Co1 Dy1 O1 78.22(14) . 2_655
N1 Co1 Dy1 O1 -161.78(14) 3_665 2_655
N1 Co1 Dy1 O1 -41.78(14) 2_655 2_655
O1 Co1 Dy1 O1 120.0 . 2_655
O1 Co1 Dy1 O1 -120.0 3_665 2_655
N1 Co1 Dy1 O1 -161.78(14) . 3_665
N1 Co1 Dy1 O1 -41.78(14) 3_665 3_665
N1 Co1 Dy1 O1 78.22(14) 2_655 3_665
O1 Co1 Dy1 O1 -120.0 . 3_665
O1 Co1 Dy1 O1 120.0 2_655 3_665
N1 Co1 Dy1 O1 -161.78(14) . 12_666
N1 Co1 Dy1 O1 -41.78(14) 3_665 12_666
N1 Co1 Dy1 O1 78.22(14) 2_655 12_666
O1 Co1 Dy1 O1 -120.0 . 12_666
O1 Co1 Dy1 O1 120.0 2_655 12_666
O1 Co1 Dy1 O1 0.0 3_665 12_666
N1 Co1 Dy1 O2 18.8(2) . 3_665
N1 Co1 Dy1 O2 138.8(2) 3_665 3_665
N1 Co1 Dy1 O2 -101.2(2) 2_655 3_665
O1 Co1 Dy1 O2 60.5(2) . 3_665
O1 Co1 Dy1 O2 -59.5(2) 2_655 3_665
O1 Co1 Dy1 O2 -179.5(2) 3_665 3_665
N1 Co1 Dy1 O2 -101.2(2) . 2_655
N1 Co1 Dy1 O2 18.8(2) 3_665 2_655
N1 Co1 Dy1 O2 138.8(2) 2_655 2_655
O1 Co1 Dy1 O2 -59.5(2) . 2_655
O1 Co1 Dy1 O2 -179.5(2) 2_655 2_655
O1 Co1 Dy1 O2 60.5(2) 3_665 2_655
N1 Co1 Dy1 O2 138.8(2) . .
N1 Co1 Dy1 O2 -101.2(2) 3_665 .
N1 Co1 Dy1 O2 18.8(2) 2_655 .
O1 Co1 Dy1 O2 -179.5(2) . .
O1 Co1 Dy1 O2 60.5(2) 2_655 .
O1 Co1 Dy1 O2 -59.5(2) 3_665 .
N1 Co1 Dy1 Co1 -90(26) . 10_556
N1 Co1 Dy1 Co1 30(26) 3_665 10_556
N1 Co1 Dy1 Co1 150(41) 2_655 10_556
O1 Co1 Dy1 Co1 -48(26) . 10_556
O1 Co1 Dy1 Co1 -168(26) 2_655 10_556
O1 Co1 Dy1 Co1 72(41) 3_665 10_556
C10 C9 N1 C3 0.0(7) . .
C10 C9 N1 Co1 -179.9(4) . .
C4 C3 N1 C9 -0.1(6) . .
C2 C3 N1 C9 -178.5(4) . .
C4 C3 N1 Co1 179.7(3) . .
C2 C3 N1 Co1 1.4(5) . .
N1 Co1 N1 C9 81.0(4) 3_665 .
N1 Co1 N1 C9 -22.0(4) 2_655 .
O1 Co1 N1 C9 178.7(4) . .
O1 Co1 N1 C9 -102.1(4) 2_655 .
O1 Co1 N1 C9 166.8(4) 3_665 .
Dy1 Co1 N1 C9 -150.5(4) . .
N1 Co1 N1 C3 -98.8(3) 3_665 .
N1 Co1 N1 C3 158.2(3) 2_655 .
O1 Co1 N1 C3 -1.1(3) . .
O1 Co1 N1 C3 78.1(3) 2_655 .
O1 Co1 N1 C3 -13.0(5) 3_665 .
Dy1 Co1 N1 C3 29.7(3) . .
C1 C2 O1 Co1 -176.7(3) . .
C3 C2 O1 Co1 -0.1(4) . .
C1 C2 O1 Dy1 70.5(5) . .
C3 C2 O1 Dy1 -112.9(4) . .
N1 Co1 O1 C2 0.7(2) . .
N1 Co1 O1 C2 99.6(3) 3_665 .
N1 Co1 O1 C2 -89.1(4) 2_655 .
O1 Co1 O1 C2 -101.0(3) 2_655 .
O1 Co1 O1 C2 176.5(3) 3_665 .
Dy1 Co1 O1 C2 -142.2(3) . .
N1 Co1 O1 Dy1 142.89(12) . .
N1 Co1 O1 Dy1 -118.17(12) 3_665 .
N1 Co1 O1 Dy1 53.1(4) 2_655 .
O1 Co1 O1 Dy1 41.27(4) 2_655 .
O1 Co1 O1 Dy1 -41.27(4) 3_665 .
O1 Dy1 O1 C2 -58.1(4) 10_556 .
O1 Dy1 O1 C2 9.5(4) 11_656 .
O1 Dy1 O1 C2 82.9(4) 2_655 .
O1 Dy1 O1 C2 160.9(4) 3_665 .
O1 Dy1 O1 C2 -125.7(4) 12_666 .
O2 Dy1 O1 C2 10.0(4) 3_665 .
O2 Dy1 O1 C2 -125.3(4) 2_655 .
O2 Dy1 O1 C2 122.7(4) . .
Co1 Dy1 O1 C2 121.9(4) . .
Co1 Dy1 O1 C2 -58.1(4) 10_556 .
O1 Dy1 O1 Co1 180.0 10_556 .
O1 Dy1 O1 Co1 -112.37(2) 11_656 .
O1 Dy1 O1 Co1 -39.00(3) 2_655 .
O1 Dy1 O1 Co1 39.00(3) 3_665 .
O1 Dy1 O1 Co1 112.37(2) 12_666 .
O2 Dy1 O1 Co1 -111.94(19) 3_665 .
O2 Dy1 O1 Co1 112.81(19) 2_655 .
O2 Dy1 O1 Co1 0.8(3) . .
Co1 Dy1 O1 Co1 180.0 10_556 .

loop_
_platon_squeeze_void_nr
_platon_squeeze_void_average_x
_platon_squeeze_void_average_y
_platon_squeeze_void_average_z
_platon_squeeze_void_volume
_platon_squeeze_void_count_electrons
_platon_squeeze_void_content
1 0.000 0.000 0.000 26 1 ' '
2 0.000 0.000 0.500 25 1 ' '
3 0.333 0.667 0.250 255 67 ' '
4 0.667 0.333 0.750 255 68 ' '
